data_4107236
loop_
_publ_author_name
'Alessandro Zanardi'
'Maxim A. Novikov'
'Eddy Martin'
'Jordi Benet-Buchholz'
'Vladimir V. Grushin'

_publ_section_title
;
 Direct Cupration of Fluoroform
;
_journal_name_full 'Journal of the American Chemical Society'
_journal_page_first 20901
_journal_page_last 20913
_journal_paper_doi 10.1021/ja2081026
_journal_volume 133
_journal_year 2011
_chemical_formula_sum 'C11 H25 Cu K N O3'
_chemical_formula_weight 321.96
_chemical_name_systematic
; 
 ? 
;
_space_group_IT_number 14
_symmetry_cell_setting monoclinic
_symmetry_space_group_name_Hall '-P 2yn'
_symmetry_space_group_name_H-M 'P 1 21/n 1'
_atom_sites_solution_hydrogens geom
_atom_sites_solution_primary direct
_atom_sites_solution_secondary difmap
_audit_creation_method SHELXL-97
_cell_angle_alpha 90.00
_cell_angle_beta 96.011(7)
_cell_angle_gamma 90.00
_cell_formula_units_Z 4
_cell_length_a 10.1264(16)
_cell_length_b 6.3330(10)
_cell_length_c 25.079(4)
_cell_measurement_reflns_used 2051
_cell_measurement_temperature 100(2)
_cell_measurement_theta_max 29.36
_cell_measurement_theta_min 2.26
_cell_volume 1599.5(4)
_computing_cell_refinement 'Bruker APEX2 v2009.1-0'
_computing_data_collection 'Bruker APEX2 v2009.1-0'
_computing_data_reduction 'Bruker SAINT V7.60A'
_computing_molecular_graphics 'Bruker SHELXTL'
_computing_publication_material 'Bruker SHELXTL'
_computing_structure_refinement 'SHELXS-97 (Sheldrick, 2008)'
_computing_structure_solution 'SHELXS-97 (Sheldrick, 2008)'
_diffrn_ambient_temperature 100(2)
_diffrn_detector_area_resol_mean 512
_diffrn_detector_type '4K CCD area detector APEX II'
_diffrn_measured_fraction_theta_full 0.999
_diffrn_measured_fraction_theta_max 0.940
_diffrn_measurement_device_type 'Kappa 4-axis goniometer bruker-nonius'
_diffrn_measurement_method
;
 Fullsphere data collection, phi and omega scans
;
_diffrn_measurement_specimen_support 'magnetic support whith 10 micron nylon fiber cryoloop'
_diffrn_radiation_monochromator 'Multilayer Montel 200 mirrors'
_diffrn_radiation_type MoK\a
_diffrn_radiation_wavelength 0.71073
_diffrn_reflns_av_R_equivalents 0.0000
_diffrn_reflns_av_sigmaI/netI 0.0320
_diffrn_reflns_limit_h_max 14
_diffrn_reflns_limit_h_min -14
_diffrn_reflns_limit_k_max 8
_diffrn_reflns_limit_k_min 0
_diffrn_reflns_limit_l_max 35
_diffrn_reflns_limit_l_min 0
_diffrn_reflns_number 4521
_diffrn_reflns_theta_full 27.50
_diffrn_reflns_theta_max 29.93
_diffrn_reflns_theta_min 1.63
_diffrn_source 'rotating anode X-ray tube'
_diffrn_source_current 70
_diffrn_source_power 50
_diffrn_source_size '3 mm x 0.3 mm fine focus'
_diffrn_source_type 'Bruker-Nonius FR 591'
_exptl_absorpt_coefficient_mu 1.623
_exptl_absorpt_correction_T_max 1.00
_exptl_absorpt_correction_T_min 0.67
_exptl_absorpt_correction_type empirical
_exptl_absorpt_process_details
; 
 TWINABS Version 2008/4 Bruker AXS
 Blessing, Acta Cryst. (1995) A51 33-38
;
_exptl_crystal_colour colourless
_exptl_crystal_density_diffrn 1.337
_exptl_crystal_description needle
_exptl_crystal_F_000 680
_exptl_crystal_size_max 0.30
_exptl_crystal_size_mid 0.03
_exptl_crystal_size_min 0.03
_refine_diff_density_max 0.575
_refine_diff_density_min -0.664
_refine_diff_density_rms 0.108
_refine_ls_extinction_method none
_refine_ls_goodness_of_fit_ref 1.125
_refine_ls_hydrogen_treatment noref
_refine_ls_matrix_type full
_refine_ls_number_parameters 161
_refine_ls_number_reflns 4521
_refine_ls_number_restraints 0
_refine_ls_restrained_S_all 1.125
_refine_ls_R_factor_all 0.0545
_refine_ls_R_factor_gt 0.0450
_refine_ls_shift/su_max 0.000
_refine_ls_shift/su_mean 0.000
_refine_ls_structure_factor_coef Fsqd
_refine_ls_weighting_details 'calc w=1/[\s^2^(Fo^2^)+(0.0109P)^2^+6.6501P] where P=(Fo^2^+2Fc^2^)/3'
_refine_ls_weighting_scheme calc
_refine_ls_wR_factor_gt 0.1100
_refine_ls_wR_factor_ref 0.1148
_reflns_number_gt 3987
_reflns_number_total 4521
_reflns_threshold_expression >2sigma(I)
_cod_data_source_file ja2081026_si_001_1.cif
_cod_data_source_block 1_vg0802_15
_cod_database_code 4107236

loop_
_symmetry_equiv_pos_as_xyz
'x, y, z'
'-x+1/2, y+1/2, -z+1/2'
'-x, -y, -z'
'x-1/2, -y-1/2, z-1/2'

loop_
_atom_site_label
_atom_site_type_symbol
_atom_site_fract_x
_atom_site_fract_y
_atom_site_fract_z
_atom_site_U_iso_or_equiv
_atom_site_adp_type
_atom_site_occupancy
_atom_site_symmetry_multiplicity
_atom_site_calc_flag
_atom_site_refinement_flags
Cu1 Cu 0.38010(4) 0.13790(6) 0.187084(15) 0.01651(10) Uani 1 1 d .
K1 K 0.24309(6) -0.35685(10) 0.18798(3) 0.01719(14) Uani 1 1 d .
O1 O 0.3991(2) -0.0609(4) 0.24004(8) 0.0168(4) Uani 1 1 d .
C1 C 0.5260(3) -0.1259(5) 0.26388(13) 0.0195(6) Uani 1 1 d .
N1 N -0.0427(3) 0.0760(5) 0.06691(12) 0.0254(6) Uani 1 1 d .
O2 O 0.3398(2) 0.3318(4) 0.13460(9) 0.0206(5) Uani 1 1 d .
C2 C 0.5166(4) -0.3604(6) 0.27804(16) 0.0287(7) Uani 1 1 d .
H2A H 0.5042 -0.4440 0.2450 0.043 Uiso 1 1 d R
H2B H 0.4409 -0.3826 0.2988 0.043 Uiso 1 1 d R
H2C H 0.5985 -0.4046 0.2994 0.043 Uiso 1 1 d R
C3 C 0.6329(3) -0.0946(6) 0.22584(15) 0.0266(7) Uani 1 1 d .
H3A H 0.6095 -0.1755 0.1929 0.040 Uiso 1 1 calc R
H3B H 0.7186 -0.1438 0.2432 0.040 Uiso 1 1 calc R
H3C H 0.6392 0.0556 0.2170 0.040 Uiso 1 1 calc R
O3 O 0.1051(3) -0.1574(4) 0.10661(11) 0.0318(6) Uani 1 1 d .
C4 C 0.5643(4) 0.0013(7) 0.31473(15) 0.0314(8) Uani 1 1 d .
H4A H 0.6548 -0.0359 0.3294 0.047 Uiso 1 1 d R
H4B H 0.5025 -0.0307 0.3412 0.047 Uiso 1 1 d R
H4C H 0.5601 0.1524 0.3062 0.047 Uiso 1 1 d R
C5 C 0.4182(3) 0.3535(5) 0.09176(13) 0.0201(6) Uani 1 1 d .
C6 C 0.4491(4) 0.1389(6) 0.06805(15) 0.0324(8) Uani 1 1 d .
H6A H 0.5038 0.0559 0.0949 0.049 Uiso 1 1 calc R
H6B H 0.4973 0.1597 0.0365 0.049 Uiso 1 1 calc R
H6C H 0.3659 0.0635 0.0575 0.049 Uiso 1 1 calc R
C7 C 0.5483(4) 0.4651(8) 0.11051(17) 0.0394(10) Uani 1 1 d .
H7A H 0.5291 0.6038 0.1253 0.059 Uiso 1 1 calc R
H7B H 0.6005 0.4833 0.0801 0.059 Uiso 1 1 calc R
H7C H 0.5988 0.3801 0.1382 0.059 Uiso 1 1 calc R
C8 C 0.3405(4) 0.4877(6) 0.04868(15) 0.0289(8) Uani 1 1 d .
H8A H 0.2579 0.4151 0.0356 0.043 Uiso 1 1 calc R
H8B H 0.3942 0.5095 0.0188 0.043 Uiso 1 1 calc R
H8C H 0.3196 0.6247 0.0639 0.043 Uiso 1 1 calc R
C9 C 0.0758(3) 0.0203(6) 0.09017(13) 0.0232(7) Uani 1 1 d .
H9 H 0.1427 0.1258 0.0944 0.028 Uiso 1 1 calc R
C10 C -0.1520(4) -0.0714(7) 0.06106(19) 0.0415(10) Uani 1 1 d .
H10A H -0.1218 -0.2093 0.0753 0.062 Uiso 1 1 calc R
H10B H -0.1844 -0.0855 0.0230 0.062 Uiso 1 1 calc R
H10C H -0.2238 -0.0195 0.0809 0.062 Uiso 1 1 calc R
C11 C -0.0686(4) 0.2889(6) 0.04604(16) 0.0349(9) Uani 1 1 d .
H11A H 0.0111 0.3759 0.0539 0.052 Uiso 1 1 calc R
H11B H -0.1423 0.3513 0.0630 0.052 Uiso 1 1 calc R
H11C H -0.0921 0.2823 0.0072 0.052 Uiso 1 1 calc R

loop_
_atom_site_aniso_label
_atom_site_aniso_U_11
_atom_site_aniso_U_22
_atom_site_aniso_U_33
_atom_site_aniso_U_23
_atom_site_aniso_U_13
_atom_site_aniso_U_12
Cu1 0.01845(18) 0.01401(17) 0.01704(18) 0.00147(14) 0.00166(13) 0.00062(14)
K1 0.0179(3) 0.0148(3) 0.0187(3) 0.0001(2) 0.0013(2) -0.0005(2)
O1 0.0160(10) 0.0177(10) 0.0163(10) 0.0034(8) -0.0006(8) 0.0004(8)
C1 0.0163(13) 0.0186(14) 0.0232(15) 0.0016(12) -0.0003(11) 0.0036(12)
N1 0.0253(14) 0.0248(14) 0.0243(14) 0.0010(12) -0.0054(11) 0.0031(12)
O2 0.0258(11) 0.0186(11) 0.0182(11) 0.0032(9) 0.0058(9) 0.0047(9)
C2 0.0255(16) 0.0218(16) 0.038(2) 0.0121(15) 0.0007(14) 0.0021(14)
C3 0.0220(15) 0.0257(17) 0.0328(18) 0.0025(14) 0.0054(13) 0.0006(13)
O3 0.0341(14) 0.0307(14) 0.0301(13) 0.0088(11) 0.0010(11) 0.0080(11)
C4 0.0239(16) 0.039(2) 0.0297(18) -0.0090(16) -0.0074(14) 0.0075(15)
C5 0.0210(14) 0.0213(15) 0.0182(14) -0.0015(12) 0.0033(11) -0.0007(12)
C6 0.039(2) 0.0289(18) 0.0292(18) -0.0019(16) 0.0053(15) 0.0102(17)
C7 0.031(2) 0.056(3) 0.031(2) 0.0008(19) 0.0010(16) -0.0184(19)
C8 0.0352(19) 0.0270(18) 0.0255(17) 0.0080(14) 0.0074(14) 0.0050(15)
C9 0.0234(16) 0.0270(17) 0.0192(15) 0.0017(13) 0.0020(12) 0.0027(13)
C10 0.030(2) 0.041(2) 0.050(3) -0.004(2) -0.0095(18) -0.0062(18)
C11 0.042(2) 0.0310(19) 0.0302(19) 0.0048(16) -0.0040(16) 0.0132(17)

loop_
_atom_type_symbol
_atom_type_description
_atom_type_scat_dispersion_real
_atom_type_scat_dispersion_imag
_atom_type_scat_source
C C 0.0033 0.0016 'International Tables Vol C Tables 4.2.6.8 and 6.1.1.4'
H H 0.0000 0.0000 'International Tables Vol C Tables 4.2.6.8 and 6.1.1.4'
O O 0.0106 0.0060 'International Tables Vol C Tables 4.2.6.8 and 6.1.1.4'
K K 0.2009 0.2494 'International Tables Vol C Tables 4.2.6.8 and 6.1.1.4'
Cu Cu 0.3201 1.2651 'International Tables Vol C Tables 4.2.6.8 and 6.1.1.4'
N N 0.0061 0.0033 'International Tables Vol C Tables 4.2.6.8 and 6.1.1.4'

loop_
_geom_angle_atom_site_label_1
_geom_angle_atom_site_label_2
_geom_angle_atom_site_label_3
_geom_angle
_geom_angle_site_symmetry_1
_geom_angle_site_symmetry_3
O2 Cu1 O1 173.10(10) . .
O2 Cu1 K1 124.24(8) . .
O1 Cu1 K1 51.45(7) . .
O2 Cu1 K1 47.52(7) . 1_565
O1 Cu1 K1 129.76(7) . 1_565
K1 Cu1 K1 132.60(2) . 1_565
O2 Cu1 K1 124.74(7) . 2
O1 Cu1 K1 51.25(7) . 2
K1 Cu1 K1 79.626(17) . 2
K1 Cu1 K1 78.802(17) 1_565 2
O2 K1 O3 99.13(8) 1_545 .
O2 K1 O1 122.47(7) 1_545 .
O3 K1 O1 105.93(8) . .
O2 K1 O1 103.34(7) 1_545 2_545
O3 K1 O1 117.18(8) . 2_545
O1 K1 O1 109.24(5) . 2_545
O2 K1 C4 100.95(10) 1_545 2_545
O3 K1 C4 71.91(9) . 2_545
O1 K1 C4 135.78(9) . 2_545
O1 K1 C4 46.64(8) 2_545 2_545
O2 K1 C2 90.72(9) 1_545 .
O3 K1 C2 147.14(9) . .
O1 K1 C2 44.38(8) . .
O1 K1 C2 90.40(8) 2_545 .
C4 K1 C2 136.93(9) 2_545 .
O2 K1 Cu1 120.64(6) 1_545 .
O3 K1 Cu1 75.05(6) . .
O1 K1 Cu1 31.94(5) . .
O1 K1 Cu1 132.43(5) 2_545 .
C4 K1 Cu1 130.03(8) 2_545 .
C2 K1 Cu1 72.97(6) . .
O2 K1 Cu1 30.61(5) 1_545 1_545
O3 K1 Cu1 127.32(7) . 1_545
O1 K1 Cu1 115.28(5) . 1_545
O1 K1 Cu1 78.99(5) 2_545 1_545
C4 K1 Cu1 97.34(8) 2_545 1_545
C2 K1 Cu1 72.55(7) . 1_545
Cu1 K1 Cu1 132.60(2) . 1_545
O2 K1 Cu1 129.56(5) 1_545 2_545
O3 K1 Cu1 118.89(6) . 2_545
O1 K1 Cu1 79.55(5) . 2_545
O1 K1 Cu1 31.22(5) 2_545 2_545
C4 K1 Cu1 65.33(7) 2_545 2_545
C2 K1 Cu1 75.25(7) . 2_545
Cu1 K1 Cu1 101.39(2) . 2_545
Cu1 K1 Cu1 100.179(19) 1_545 2_545
O2 K1 C1 98.86(8) 1_545 2_545
O3 K1 C1 97.40(8) . 2_545
O1 K1 C1 127.11(7) . 2_545
O1 K1 C1 21.90(7) 2_545 2_545
C4 K1 C1 25.54(8) 2_545 2_545
C2 K1 C1 112.04(8) . 2_545
Cu1 K1 C1 140.40(6) . 2_545
Cu1 K1 C1 83.18(6) 1_545 2_545
Cu1 K1 C1 47.76(5) 2_545 2_545
O2 K1 K1 155.14(6) 1_545 2
O3 K1 K1 100.03(6) . 2
O1 K1 K1 35.91(5) . 2
O1 K1 K1 81.66(5) 2_545 2
C4 K1 K1 99.95(8) 2_545 2
C2 K1 K1 64.71(7) . 2
Cu1 K1 K1 50.824(11) . 2
Cu1 K1 K1 132.58(2) 1_545 2
Cu1 K1 K1 50.567(19) 2_545 2
C1 K1 K1 94.22(6) 2_545 2
O2 K1 K1 80.53(5) 1_545 2_545
O3 K1 K1 148.32(7) . 2_545
O1 K1 K1 100.54(5) . 2_545
O1 K1 K1 35.19(5) 2_545 2_545
C4 K1 K1 77.04(7) 2_545 2_545
C2 K1 K1 64.11(6) . 2_545
Cu1 K1 K1 132.44(3) . 2_545
Cu1 K1 K1 50.631(11) 1_545 2_545
Cu1 K1 K1 49.550(19) 2_545 2_545
C1 K1 K1 51.98(5) 2_545 2_545
K1 K1 K1 91.23(3) 2 2_545
C1 O1 Cu1 121.88(19) . .
C1 O1 K1 117.41(18) . .
Cu1 O1 K1 96.61(9) . .
C1 O1 K1 111.91(17) . 2
Cu1 O1 K1 97.53(9) . 2
K1 O1 K1 108.90(7) . 2
O1 C1 C4 109.8(3) . .
O1 C1 C3 111.6(3) . .
C4 C1 C3 108.6(3) . .
O1 C1 C2 107.6(3) . .
C4 C1 C2 109.6(3) . .
C3 C1 C2 109.6(3) . .
O1 C1 K1 46.19(14) . 2
C4 C1 K1 66.21(17) . 2
C3 C1 K1 140.6(2) . 2
C2 C1 K1 108.6(2) . 2
C9 N1 C10 121.4(3) . .
C9 N1 C11 121.6(3) . .
C10 N1 C11 117.0(3) . .
C5 O2 Cu1 121.1(2) . .
C5 O2 K1 125.83(19) . 1_565
Cu1 O2 K1 101.86(10) . 1_565
C1 C2 K1 84.58(18) . .
C9 O3 K1 141.5(2) . .
C1 C4 K1 88.25(18) . 2
O2 C5 C7 110.4(3) . .
O2 C5 C8 107.7(3) . .
C7 C5 C8 108.9(3) . .
O2 C5 C6 111.4(3) . .
C7 C5 C6 109.1(3) . .
C8 C5 C6 109.3(3) . .
O3 C9 N1 124.7(3) . .

loop_
_geom_bond_atom_site_label_1
_geom_bond_atom_site_label_2
_geom_bond_distance
_geom_bond_site_symmetry_2
Cu1 O2 1.815(2) .
Cu1 O1 1.825(2) .
Cu1 K1 3.4277(9) .
Cu1 K1 3.4886(9) 1_565
Cu1 K1 3.4919(9) 2
K1 O2 2.629(2) 1_545
K1 O3 2.667(3) .
K1 O1 2.699(2) .
K1 O1 2.747(2) 2_545
K1 C4 3.233(4) 2_545
K1 C2 3.385(4) .
K1 Cu1 3.4886(9) 1_545
K1 Cu1 3.4919(9) 2_545
K1 C1 3.532(3) 2_545
K1 K1 4.4308(10) 2
K1 K1 4.4308(10) 2_545
O1 C1 1.420(4) .
O1 K1 2.747(2) 2
C1 C4 1.524(5) .
C1 C3 1.529(5) .
C1 C2 1.532(5) .
C1 K1 3.532(3) 2
N1 C9 1.326(4) .
N1 C10 1.443(5) .
N1 C11 1.460(5) .
O2 C5 1.408(4) .
O2 K1 2.629(2) 1_565
O3 C9 1.224(4) .
C4 K1 3.233(4) 2
C5 C7 1.526(5) .
C5 C8 1.527(5) .
C5 C6 1.529(5) .

loop_
_geom_torsion_atom_site_label_1
_geom_torsion_atom_site_label_2
_geom_torsion_atom_site_label_3
_geom_torsion_atom_site_label_4
_geom_torsion
_geom_torsion_site_symmetry_1
_geom_torsion_site_symmetry_4
O2 Cu1 K1 O2 83.45(10) . 1_545
O1 Cu1 K1 O2 -103.26(11) . 1_545
K1 Cu1 K1 O2 144.51(6) 1_565 1_545
K1 Cu1 K1 O2 -151.37(7) 2 1_545
O2 Cu1 K1 O3 -8.43(11) . .
O1 Cu1 K1 O3 164.86(11) . .
K1 Cu1 K1 O3 52.63(7) 1_565 .
K1 Cu1 K1 O3 116.75(7) 2 .
O2 Cu1 K1 O1 -173.29(12) . .
K1 Cu1 K1 O1 -112.23(9) 1_565 .
K1 Cu1 K1 O1 -48.11(9) 2 .
O2 Cu1 K1 O1 -121.79(11) . 2_545
O1 Cu1 K1 O1 51.50(12) . 2_545
K1 Cu1 K1 O1 -60.72(8) 1_565 2_545
K1 Cu1 K1 O1 3.39(6) 2 2_545
O2 Cu1 K1 C4 -58.34(13) . 2_545
O1 Cu1 K1 C4 114.95(13) . 2_545
K1 Cu1 K1 C4 2.72(10) 1_565 2_545
K1 Cu1 K1 C4 66.84(9) 2 2_545
O2 Cu1 K1 C2 163.88(11) . .
O1 Cu1 K1 C2 -22.82(11) . .
K1 Cu1 K1 C2 -135.05(8) 1_565 .
K1 Cu1 K1 C2 -70.94(7) 2 .
O2 Cu1 K1 Cu1 118.94(9) . 1_545
O1 Cu1 K1 Cu1 -67.77(9) . 1_545
K1 Cu1 K1 Cu1 180.0 1_565 1_545
K1 Cu1 K1 Cu1 -115.88(3) 2 1_545
O2 Cu1 K1 Cu1 -125.59(9) . 2_545
O1 Cu1 K1 Cu1 47.70(9) . 2_545
K1 Cu1 K1 Cu1 -64.52(3) 1_565 2_545
K1 Cu1 K1 Cu1 -0.406(10) 2 2_545
O2 Cu1 K1 C1 -91.91(12) . 2_545
O1 Cu1 K1 C1 81.38(12) . 2_545
K1 Cu1 K1 C1 -30.85(10) 1_565 2_545
K1 Cu1 K1 C1 33.27(8) 2 2_545
O2 Cu1 K1 K1 -125.18(9) . 2
O1 Cu1 K1 K1 48.11(9) . 2
K1 Cu1 K1 K1 -64.12(3) 1_565 2
O2 Cu1 K1 K1 -170.14(9) . 2_545
O1 Cu1 K1 K1 3.15(9) . 2_545
K1 Cu1 K1 K1 -109.08(3) 1_565 2_545
K1 Cu1 K1 K1 -44.96(3) 2 2_545
O2 Cu1 O1 C1 -178(22) . .
K1 Cu1 O1 C1 128.2(2) . .
K1 Cu1 O1 C1 -114.3(2) 1_565 .
K1 Cu1 O1 C1 -121.7(2) 2 .
O2 Cu1 O1 K1 53.5(9) . .
K1 Cu1 O1 K1 117.57(7) 1_565 .
K1 Cu1 O1 K1 110.14(9) 2 .
O2 Cu1 O1 K1 -56.7(9) . 2
K1 Cu1 O1 K1 -110.14(9) . 2
K1 Cu1 O1 K1 7.44(11) 1_565 2
O2 K1 O1 C1 -34.3(2) 1_545 .
O3 K1 O1 C1 -146.4(2) . .
O1 K1 O1 C1 86.49(19) 2_545 .
C4 K1 O1 C1 133.3(2) 2_545 .
C2 K1 O1 C1 16.74(19) . .
Cu1 K1 O1 C1 -131.2(2) . .
Cu1 K1 O1 C1 -0.1(2) 1_545 .
Cu1 K1 O1 C1 96.27(19) 2_545 .
C1 K1 O1 C1 101.0(2) 2_545 .
K1 K1 O1 C1 128.4(2) 2 .
K1 K1 O1 C1 51.1(2) 2_545 .
O2 K1 O1 Cu1 96.95(10) 1_545 .
O3 K1 O1 Cu1 -15.21(11) . .
O1 K1 O1 Cu1 -142.28(9) 2_545 .
C4 K1 O1 Cu1 -95.44(13) 2_545 .
C2 K1 O1 Cu1 147.97(15) . .
Cu1 K1 O1 Cu1 131.10(7) 1_545 .
Cu1 K1 O1 Cu1 -132.49(8) 2_545 .
C1 K1 O1 Cu1 -127.79(9) 2_545 .
K1 K1 O1 Cu1 -100.32(11) 2 .
K1 K1 O1 Cu1 -177.63(7) 2_545 .
O2 K1 O1 K1 -162.73(7) 1_545 2
O3 K1 O1 K1 85.10(9) . 2
O1 K1 O1 K1 -41.96(10) 2_545 2
C4 K1 O1 K1 4.88(15) 2_545 2
C2 K1 O1 K1 -111.71(13) . 2
Cu1 K1 O1 K1 100.32(11) . 2
Cu1 K1 O1 K1 -128.58(6) 1_545 2
Cu1 K1 O1 K1 -32.17(6) 2_545 2
C1 K1 O1 K1 -27.47(12) 2_545 2
K1 K1 O1 K1 -77.32(7) 2_545 2
Cu1 O1 C1 C4 94.6(3) . .
K1 O1 C1 C4 -147.1(2) . .
K1 O1 C1 C4 -20.0(3) 2 .
Cu1 O1 C1 C3 -25.9(4) . .
K1 O1 C1 C3 92.5(3) . .
K1 O1 C1 C3 -140.5(2) 2 .
Cu1 O1 C1 C2 -146.2(2) . .
K1 O1 C1 C2 -27.8(3) . .
K1 O1 C1 C2 99.2(3) 2 .
Cu1 O1 C1 K1 114.6(2) . 2
K1 O1 C1 K1 -127.0(2) . 2
O1 Cu1 O2 C5 -144.7(8) . .
K1 Cu1 O2 C5 -95.2(2) . .
K1 Cu1 O2 C5 145.7(3) 1_565 .
K1 Cu1 O2 C5 162.87(19) 2 .
O1 Cu1 O2 K1 69.7(9) . 1_565
K1 Cu1 O2 K1 119.14(7) . 1_565
K1 Cu1 O2 K1 17.19(12) 2 1_565
O1 C1 C2 K1 19.4(2) . .
C4 C1 C2 K1 138.7(2) . .
C3 C1 C2 K1 -102.2(2) . .
K1 C1 C2 K1 68.13(13) 2 .
O2 K1 C2 C1 125.2(2) 1_545 .
O3 K1 C2 C1 17.1(3) . .
O1 K1 C2 C1 -13.77(16) . .
O1 K1 C2 C1 -131.4(2) 2_545 .
C4 K1 C2 C1 -127.8(2) 2_545 .
Cu1 K1 C2 C1 3.29(17) . .
Cu1 K1 C2 C1 150.3(2) 1_545 .
Cu1 K1 C2 C1 -103.8(2) 2_545 .
C1 K1 C2 C1 -134.90(17) 2_545 .
K1 K1 C2 C1 -50.83(18) 2 .
K1 K1 C2 C1 -155.6(2) 2_545 .
O2 K1 O3 C9 -141.8(4) 1_545 .
O1 K1 O3 C9 -14.2(4) . .
O1 K1 O3 C9 108.0(4) 2_545 .
C4 K1 O3 C9 119.5(4) 2_545 .
C2 K1 O3 C9 -36.0(5) . .
Cu1 K1 O3 C9 -22.4(4) . .
Cu1 K1 O3 C9 -155.1(4) 1_545 .
Cu1 K1 O3 C9 72.5(4) 2_545 .
C1 K1 O3 C9 117.9(4) 2_545 .
K1 K1 O3 C9 22.3(4) 2 .
K1 K1 O3 C9 131.4(4) 2_545 .
O1 C1 C4 K1 15.7(2) . 2
C3 C1 C4 K1 138.0(2) . 2
C2 C1 C4 K1 -102.3(2) . 2
Cu1 O2 C5 C7 -74.7(3) . .
K1 O2 C5 C7 62.4(4) 1_565 .
Cu1 O2 C5 C8 166.5(2) . .
K1 O2 C5 C8 -56.4(3) 1_565 .
Cu1 O2 C5 C6 46.6(3) . .
K1 O2 C5 C6 -176.3(2) 1_565 .
K1 O3 C9 N1 -140.4(3) . .
C10 N1 C9 O3 2.9(6) . .
C11 N1 C9 O3 -177.1(4) . .
